data_7038156
loop_
_publ_author_name
'Zhu, Wen-Hua'
'Li, Shan'
'Gao, Chen'
'Xiong, Xia'
'Zhang, Yan'
'Liu, Li'
'Powell, Annie K.'
'Gao, Song'

_publ_section_title
;
 Lanthanide dinuclear complexes constructed from mixed oxygen-donor
 ligands: the effect of substituent positions of the neutral ligand on the
 magnetic dynamics in Dy analogues.
;
_journal_issue 11
_journal_name_full 'Dalton transactions (Cambridge, England : 2003)'
_journal_page_first 4614
_journal_page_last 4621
_journal_paper_doi 10.1039/c5dt04850h
_journal_volume 45
_journal_year 2016
_chemical_formula_moiety 'C27 H24 N Nd O8'
_chemical_formula_sum 'C27 H24 N Nd O8'
_chemical_formula_weight 634.71
_chemical_name_common '[Nd(4-PNO)(BZA)3(H2O)], 12nov12i'
_space_group_crystal_system monoclinic
_space_group_IT_number 14
_space_group_name_Hall '-P 2yn'
_space_group_name_H-M_alt 'P 1 21/n 1'
_symmetry_space_group_name_Hall '-P 2yn'
_symmetry_space_group_name_H-M 'P 1 21/n 1'
_atom_sites_solution_hydrogens mixed
_atom_sites_solution_primary direct
_atom_sites_solution_secondary difmap
_audit_creation_date 2015-08-17
_audit_creation_method
;
Olex2 1.2
(compiled 2015.01.26 svn.r3150 for OlexSys, GUI svn.r4998)
;
_audit_update_record
;
2015-12-09 deposited with the CCDC.
2016-01-26 downloaded from the CCDC.
;
_cell_angle_alpha 90
_cell_angle_beta 95.7960(10)
_cell_angle_gamma 90
_cell_formula_units_Z 4
_cell_length_a 8.2471(7)
_cell_length_b 19.1711(17)
_cell_length_c 16.5391(14)
_cell_measurement_reflns_used 6831
_cell_measurement_temperature 296(2)
_cell_measurement_theta_max 29.797
_cell_measurement_theta_min 2.459
_cell_volume 2601.6(4)
_computing_cell_refinement 'SAINT v7.12A (Bruker, 2003)'
_computing_data_collection 'Bruker XSCANS'
_computing_data_reduction 'SAINT v7.12A (Bruker, 2003)'
_computing_molecular_graphics 'Olex2 (Dolomanov et al., 2009)'
_computing_publication_material 'Olex2 (Dolomanov et al., 2009)'
_computing_structure_refinement 'ShelXL (Sheldrick, 2008)'
_computing_structure_solution 'ShelXS (Sheldrick, 2008)'
_diffrn_ambient_temperature 296.15
_diffrn_measured_fraction_theta_full 1.000
_diffrn_measured_fraction_theta_max 0.905
_diffrn_measurement_device_type 'Bruker P4'
_diffrn_measurement_method '\w scans'
_diffrn_radiation_monochromator graphite
_diffrn_radiation_type MoK\a
_diffrn_radiation_wavelength 0.71073
_diffrn_reflns_av_R_equivalents 0.0248
_diffrn_reflns_av_unetI/netI 0.0307
_diffrn_reflns_Laue_measured_fraction_full 1.000
_diffrn_reflns_Laue_measured_fraction_max 0.905
_diffrn_reflns_limit_h_max 11
_diffrn_reflns_limit_h_min -12
_diffrn_reflns_limit_k_max 25
_diffrn_reflns_limit_k_min -26
_diffrn_reflns_limit_l_max 23
_diffrn_reflns_limit_l_min -23
_diffrn_reflns_number 22089
_diffrn_reflns_point_group_measured_fraction_full 1.000
_diffrn_reflns_point_group_measured_fraction_max 0.905
_diffrn_reflns_theta_full 25.242
_diffrn_reflns_theta_max 31.552
_diffrn_reflns_theta_min 1.631
_diffrn_source 'fine-focus sealed tube'
_exptl_absorpt_coefficient_mu 2.046
_exptl_absorpt_correction_T_max 0.825
_exptl_absorpt_correction_T_min 0.581
_exptl_absorpt_process_details 'SADABS; Bruker, 2000'
_exptl_crystal_colour purple
_exptl_crystal_density_diffrn 1.621
_exptl_crystal_description block
_exptl_crystal_F_000 1268
_exptl_crystal_size_max 0.3
_exptl_crystal_size_mid 0.12
_exptl_crystal_size_min 0.1
_refine_diff_density_max 1.128
_refine_diff_density_min -0.604
_refine_diff_density_rms 0.107
_refine_ls_extinction_method none
_refine_ls_goodness_of_fit_ref 1.040
_refine_ls_hydrogen_treatment mixed
_refine_ls_matrix_type full
_refine_ls_number_parameters 340
_refine_ls_number_reflns 7869
_refine_ls_number_restraints 3
_refine_ls_restrained_S_all 1.040
_refine_ls_R_factor_all 0.0498
_refine_ls_R_factor_gt 0.0311
_refine_ls_shift/su_max 0.001
_refine_ls_shift/su_mean 0.000
_refine_ls_structure_factor_coef Fsqd
_refine_ls_weighting_details 'w=1/[\s^2^(Fo^2^)+(0.0480P)^2^+1.5623P] where P=(Fo^2^+2Fc^2^)/3'
_refine_ls_weighting_scheme calc
_refine_ls_wR_factor_gt 0.0863
_refine_ls_wR_factor_ref 0.0963
_reflns_Friedel_coverage 0.000
_reflns_number_gt 5596
_reflns_number_total 7869
_reflns_threshold_expression 'I > 2\s(I)'
_cod_data_source_file c5dt04850h2.cif
_cod_data_source_block a
_cod_depositor_comments 'Adding full bibliography for 7038154--7038162.cif.'
_cod_database_code 7038156
_shelxl_version_number 2014/6
_shelx_space_group_comment
;
The symmetry employed for this shelxl refinement is uniquely defined
by the following loop, which should always be used as a source of
symmetry information in preference to the above space-group names.
They are only intended as comments.
;
_shelx_estimated_absorpt_t_max 0.822
_shelx_estimated_absorpt_t_min 0.579
_olex2_refinement_description
;
1. Fixed Uiso
 At 1.2 times of:
  All C(H) groups, All O(H,H) groups
 At 1.5 times of:
  All C(H,H,H) groups
2. Restrained distances
 O8-H8B = O8-H8A
 0.96 with sigma of 0.02
 H8B-H8A
 1.52 with sigma of 0.02
3.a Me refined with riding coordinates:
 C13(H13A,H13B,H13C)
3.b Aromatic/amide H refined with riding coordinates:
 C26(H26), C4(H4), C7(H7), C19(H19), C8(H8), C3(H3), C9(H9), C18(H18),
 C12(H12), C17(H17), C11(H11), C6(H6), C16(H16), C20(H20), C5(H5), C27(H27),
 C23(H23), C24(H24), C25(H25)
;
_olex2_submission_special_instructions 'No special instructions were received'

loop_
_space_group_symop_operation_xyz
'x, y, z'
'-x+1/2, y+1/2, -z+1/2'
'-x, -y, -z'
'x-1/2, -y-1/2, z-1/2'

loop_
_atom_site_label
_atom_site_type_symbol
_atom_site_fract_x
_atom_site_fract_y
_atom_site_fract_z
_atom_site_U_iso_or_equiv
_atom_site_adp_type
_atom_site_occupancy
_atom_site_site_symmetry_order
_atom_site_calc_flag
_atom_site_refinement_flags_posn
Nd1 Nd 0.21432(2) 0.00208(2) 0.10043(2) 0.02366(6) Uani 1 1 d .
C26 C -0.3718(8) -0.0101(3) 0.3332(4) 0.0870(19) Uani 1 1 d .
H26 H -0.4827 -0.0016 0.3215 0.104 Uiso 1 1 calc R
C21 C 0.0123(5) -0.01372(17) 0.2242(2) 0.0405(7) Uani 1 1 d .
C14 C 0.4238(4) 0.11199(17) 0.1461(2) 0.0392(7) Uani 1 1 d .
C1 C -0.0049(4) 0.12641(17) -0.0218(2) 0.0357(7) Uani 1 1 d .
C2 C 0.0307(4) 0.20232(18) -0.00904(19) 0.0384(7) Uani 1 1 d .
C22 C -0.1017(5) -0.01875(19) 0.2887(2) 0.0454(8) Uani 1 1 d .
C4 C 0.1842(6) 0.2943(2) 0.0624(3) 0.0661(12) Uani 1 1 d .
H4 H 0.2618 0.3086 0.1037 0.079 Uiso 1 1 calc R
C15 C 0.5238(4) 0.17586(17) 0.1652(2) 0.0421(8) Uani 1 1 d .
C7 C -0.0477(5) 0.25198(19) -0.0603(2) 0.0568(10) Uani 1 1 d .
H7 H -0.1268 0.2380 -0.1012 0.068 Uiso 1 1 calc R
C19 C 0.5730(5) 0.2805(2) 0.2434(3) 0.0654(12) Uani 1 1 d .
H19 H 0.5488 0.3093 0.2858 0.079 Uiso 1 1 calc R
C8 C 0.4003(5) -0.1599(2) 0.2090(2) 0.0544(9) Uani 1 1 d .
H8 H 0.3417 -0.1343 0.2440 0.065 Uiso 1 1 calc R
C3 C 0.1446(5) 0.22434(19) 0.0532(2) 0.0526(9) Uani 1 1 d .
H3 H 0.1950 0.1918 0.0891 0.063 Uiso 1 1 calc R
C9 C 0.4229(5) -0.2297(2) 0.2212(3) 0.0604(11) Uani 1 1 d .
H9 H 0.3810 -0.2510 0.2652 0.072 Uiso 1 1 calc R
C18 C 0.6893(5) 0.3003(2) 0.1943(3) 0.0601(11) Uani 1 1 d .
H18 H 0.7447 0.3422 0.2038 0.072 Uiso 1 1 calc R
C10 C 0.5064(6) -0.2691(2) 0.1697(3) 0.0643(11) Uani 1 1 d .
C12 C 0.5443(5) -0.1646(2) 0.0952(3) 0.0610(11) Uani 1 1 d .
H12 H 0.5868 -0.1420 0.0523 0.073 Uiso 1 1 calc R
C17 C 0.7242(5) 0.2580(2) 0.1307(3) 0.0646(11) Uani 1 1 d .
H17 H 0.8042 0.2713 0.0980 0.077 Uiso 1 1 calc R
C11 C 0.5658(6) -0.2346(2) 0.1055(3) 0.0734(13) Uani 1 1 d .
H11 H 0.6212 -0.2596 0.0687 0.088 Uiso 1 1 calc R
C6 C -0.0093(6) 0.3221(2) -0.0510(3) 0.0772(14) Uani 1 1 d .
H6 H -0.0619 0.3552 -0.0855 0.093 Uiso 1 1 calc R
C16 C 0.6410(5) 0.1961(2) 0.1154(3) 0.0568(10) Uani 1 1 d .
H16 H 0.6635 0.1681 0.0720 0.068 Uiso 1 1 calc R
C13 C 0.5353(8) -0.3466(2) 0.1831(4) 0.110(2) Uani 1 1 d .
H13A H 0.5955 -0.3647 0.1409 0.165 Uiso 1 1 calc R
H13B H 0.5963 -0.3539 0.2349 0.165 Uiso 1 1 calc R
H13C H 0.4325 -0.3702 0.1817 0.165 Uiso 1 1 calc R
C20 C 0.4912(5) 0.2175(2) 0.2299(3) 0.0559(10) Uani 1 1 d .
H20 H 0.4149 0.2033 0.2643 0.067 Uiso 1 1 calc R
C5 C 0.1082(6) 0.3425(2) 0.0100(3) 0.0743(14) Uani 1 1 d .
H5 H 0.1360 0.3894 0.0157 0.089 Uiso 1 1 calc R
C27 C -0.2651(6) -0.00435(19) 0.2698(3) 0.0585(11) Uani 1 1 d .
H27 H -0.3052 0.0087 0.2174 0.070 Uiso 1 1 calc R
C23 C -0.0424(6) -0.0387(2) 0.3671(2) 0.0655(11) Uani 1 1 d .
H23 H 0.0672 -0.0496 0.3793 0.079 Uiso 1 1 calc R
C24 C -0.1490(8) -0.0421(3) 0.4271(3) 0.0898(17) Uani 1 1 d .
H24 H -0.1097 -0.0541 0.4799 0.108 Uiso 1 1 calc R
C25 C -0.3131(9) -0.0276(3) 0.4089(4) 0.0914(18) Uani 1 1 d .
H25 H -0.3830 -0.0301 0.4495 0.110 Uiso 1 1 calc R
N1 N 0.4619(4) -0.12803(15) 0.14694(19) 0.0455(7) Uani 1 1 d .
O4 O 0.4420(3) 0.07706(12) 0.08226(14) 0.0436(6) Uani 1 1 d .
O7 O -0.0368(3) 0.01344(13) 0.15659(16) 0.0483(6) Uani 1 1 d .
O8 O 0.2799(3) -0.02220(16) -0.03082(16) 0.0498(6) Uani 1 1 d D
O1 O 0.0727(3) 0.08332(12) 0.02331(16) 0.0485(6) Uani 1 1 d .
O6 O 0.1563(3) -0.03508(14) 0.23694(15) 0.0517(6) Uani 1 1 d .
O5 O 0.3138(3) 0.09474(13) 0.18998(15) 0.0502(6) Uani 1 1 d .
O3 O 0.4427(3) -0.05999(12) 0.13525(17) 0.0526(6) Uani 1 1 d .
O2 O -0.1121(3) 0.10973(12) -0.07811(15) 0.0508(6) Uani 1 1 d .
H8A H 0.218(4) -0.020(2) -0.0820(15) 0.061 Uiso 1 1 d DR
H8B H 0.395(2) -0.025(2) -0.042(2) 0.061 Uiso 1 1 d DR

loop_
_atom_site_aniso_label
_atom_site_aniso_U_11
_atom_site_aniso_U_22
_atom_site_aniso_U_33
_atom_site_aniso_U_23
_atom_site_aniso_U_13
_atom_site_aniso_U_12
Nd1 0.02183(8) 0.02185(8) 0.02728(9) 0.00077(6) 0.00244(5) 0.00054(5)
C26 0.081(4) 0.098(4) 0.090(4) -0.014(3) 0.047(4) -0.019(3)
C21 0.045(2) 0.0368(16) 0.0398(18) -0.0024(13) 0.0054(15) -0.0033(13)
C14 0.0364(17) 0.0368(17) 0.0449(18) -0.0014(14) 0.0060(14) -0.0003(13)
C1 0.0349(17) 0.0300(15) 0.0433(17) 0.0010(13) 0.0090(15) 0.0027(11)
C2 0.0414(18) 0.0335(17) 0.0408(19) -0.0004(12) 0.0073(15) 0.0013(12)
C22 0.056(2) 0.0404(17) 0.0417(19) -0.0044(14) 0.0132(17) -0.0100(16)
C4 0.074(3) 0.047(2) 0.075(3) -0.013(2) -0.005(2) -0.007(2)
C15 0.0365(17) 0.0370(17) 0.052(2) -0.0058(14) 0.0022(15) -0.0028(13)
C7 0.071(3) 0.0383(19) 0.058(2) 0.0049(17) -0.006(2) 0.0037(18)
C19 0.069(3) 0.054(2) 0.073(3) -0.021(2) 0.007(2) -0.008(2)
C8 0.049(2) 0.062(2) 0.053(2) 0.0100(19) 0.0112(18) 0.0107(18)
C3 0.058(2) 0.0400(19) 0.057(2) -0.0005(16) -0.0042(19) -0.0007(16)
C9 0.059(3) 0.060(3) 0.064(3) 0.020(2) 0.009(2) 0.007(2)
C18 0.055(2) 0.044(2) 0.081(3) -0.013(2) 0.002(2) -0.0126(17)
C10 0.070(3) 0.045(2) 0.078(3) 0.009(2) 0.004(2) 0.0115(19)
C12 0.074(3) 0.056(2) 0.056(2) 0.0099(19) 0.023(2) 0.016(2)
C17 0.059(3) 0.053(2) 0.085(3) -0.010(2) 0.022(2) -0.0187(19)
C11 0.102(4) 0.051(2) 0.071(3) 0.004(2) 0.027(3) 0.023(2)
C6 0.106(4) 0.036(2) 0.086(4) 0.010(2) -0.011(3) 0.003(2)
C16 0.054(2) 0.049(2) 0.070(3) -0.0178(19) 0.020(2) -0.0103(17)
C13 0.149(6) 0.049(3) 0.133(5) 0.025(3) 0.019(4) 0.023(3)
C20 0.055(2) 0.056(2) 0.057(2) -0.0140(19) 0.012(2) -0.0086(18)
C5 0.101(4) 0.035(2) 0.089(3) -0.013(2) 0.019(3) -0.009(2)
C27 0.054(2) 0.066(3) 0.060(3) -0.0043(18) 0.025(2) -0.0031(18)
C23 0.083(3) 0.068(3) 0.046(2) 0.005(2) 0.010(2) -0.013(2)
C24 0.131(5) 0.097(4) 0.044(3) 0.001(2) 0.021(3) -0.031(4)
C25 0.110(5) 0.101(4) 0.071(4) -0.015(3) 0.049(4) -0.034(4)
N1 0.0430(16) 0.0397(15) 0.0529(18) 0.0066(13) 0.0008(14) 0.0049(12)
O4 0.0403(13) 0.0413(13) 0.0503(14) -0.0091(10) 0.0102(11) -0.0023(10)
O7 0.0414(14) 0.0614(15) 0.0423(14) 0.0092(11) 0.0054(11) 0.0053(11)
O8 0.0364(13) 0.0702(16) 0.0427(14) -0.0090(13) 0.0032(11) 0.0064(12)
O1 0.0503(15) 0.0366(12) 0.0589(16) 0.0105(11) 0.0078(13) 0.0080(11)
O6 0.0475(15) 0.0571(16) 0.0501(15) 0.0069(12) 0.0030(12) 0.0064(12)
O5 0.0509(15) 0.0529(15) 0.0484(14) -0.0066(11) 0.0128(12) -0.0097(11)
O3 0.0433(14) 0.0388(13) 0.0743(18) 0.0084(12) -0.0004(13) 0.0056(10)
O2 0.0539(15) 0.0411(13) 0.0554(15) -0.0007(11) -0.0042(13) -0.0069(11)

loop_
_atom_type_symbol
_atom_type_description
_atom_type_scat_dispersion_real
_atom_type_scat_dispersion_imag
_atom_type_scat_source
C C 0.0033 0.0016 'International Tables Vol C Tables 4.2.6.8 and 6.1.1.4'
H H 0.0000 0.0000 'International Tables Vol C Tables 4.2.6.8 and 6.1.1.4'
N N 0.0061 0.0033 'International Tables Vol C Tables 4.2.6.8 and 6.1.1.4'
O O 0.0106 0.0060 'International Tables Vol C Tables 4.2.6.8 and 6.1.1.4'
Nd Nd -0.1943 3.0179 'International Tables Vol C Tables 4.2.6.8 and 6.1.1.4'

loop_
_geom_angle_atom_site_label_1
_geom_angle_atom_site_label_2
_geom_angle_atom_site_label_3
_geom_angle
_geom_angle_site_symmetry_1
_geom_angle_site_symmetry_3
C14 Nd1 C21 106.51(10) . .
O4 Nd1 C21 133.56(9) . .
O4 Nd1 C14 27.19(8) . .
O4 Nd1 O6 120.92(8) . .
O7 Nd1 C21 26.84(10) . .
O7 Nd1 C14 111.61(10) . .
O7 Nd1 O4 136.00(8) . .
O7 Nd1 O6 53.62(8) . .
O7 Nd1 O5 87.02(9) . .
O8 Nd1 C21 150.87(10) . .
O8 Nd1 C14 102.00(10) . .
O8 Nd1 O4 75.31(9) . .
O8 Nd1 O7 132.66(9) . .
O8 Nd1 O6 151.61(10) . .
O8 Nd1 O5 128.55(9) . .
O1 Nd1 C21 100.16(10) . .
O1 Nd1 C14 84.42(10) . .
O1 Nd1 O4 83.30(9) . .
O1 Nd1 O7 74.64(9) . .
O1 Nd1 O8 76.58(9) . .
O1 Nd1 O6 125.44(9) . .
O1 Nd1 O5 87.90(9) . .
O1 Nd1 O2 112.83(9) . 3
O6 Nd1 C21 26.77(9) . .
O6 Nd1 C14 98.22(10) . .
O5 Nd1 C21 79.61(9) . .
O5 Nd1 C14 26.92(8) . .
O5 Nd1 O4 54.10(8) . .
O5 Nd1 O6 74.60(9) . .
O3 Nd1 C21 107.55(10) . .
O3 Nd1 C14 81.40(9) . .
O3 Nd1 O4 72.84(9) . .
O3 Nd1 O7 133.72(9) . .
O3 Nd1 O8 82.32(10) . .
O3 Nd1 O1 151.47(9) . .
O3 Nd1 O6 81.22(9) . .
O3 Nd1 O5 90.47(9) . .
O3 Nd1 O2 80.42(9) . 3
O2 Nd1 C21 77.38(9) 3 .
O2 Nd1 C14 161.72(9) 3 .
O2 Nd1 O4 143.86(8) 3 .
O2 Nd1 O7 80.15(9) 3 .
O2 Nd1 O8 77.44(10) 3 .
O2 Nd1 O6 77.13(9) 3 .
O2 Nd1 O5 151.30(9) 3 .
C27 C26 H26 119.7 . .
C25 C26 H26 119.7 . .
C25 C26 C27 120.7(6) . .
C22 C21 Nd1 176.7(3) . .
O7 C21 Nd1 57.75(19) . .
O7 C21 C22 119.3(3) . .
O6 C21 Nd1 62.11(19) . .
O6 C21 C22 120.8(3) . .
O6 C21 O7 119.9(3) . .
C15 C14 Nd1 173.9(2) . .
O4 C14 Nd1 59.84(16) . .
O4 C14 C15 119.9(3) . .
O5 C14 Nd1 59.64(17) . .
O5 C14 C15 120.5(3) . .
O5 C14 O4 119.4(3) . .
O1 C1 C2 118.6(3) . .
O1 C1 O2 123.7(3) . .
O2 C1 C2 117.7(3) . .
C7 C2 C1 120.5(3) . .
C3 C2 C1 120.6(3) . .
C3 C2 C7 118.9(3) . .
C27 C22 C21 119.7(4) . .
C27 C22 C23 120.6(4) . .
C23 C22 C21 119.7(4) . .
C3 C4 H4 120.2 . .
C5 C4 H4 120.2 . .
C5 C4 C3 119.7(4) . .
C16 C15 C14 120.5(3) . .
C20 C15 C14 119.3(3) . .
C20 C15 C16 120.0(3) . .
C2 C7 H7 119.7 . .
C6 C7 C2 120.6(4) . .
C6 C7 H7 119.7 . .
C18 C19 H19 119.9 . .
C18 C19 C20 120.2(4) . .
C20 C19 H19 119.9 . .
C9 C8 H8 119.8 . .
N1 C8 H8 119.8 . .
N1 C8 C9 120.3(4) . .
C2 C3 H3 119.7 . .
C4 C3 C2 120.7(4) . .
C4 C3 H3 119.7 . .
C8 C9 H9 119.4 . .
C8 C9 C10 121.2(4) . .
C10 C9 H9 119.4 . .
C19 C18 H18 120.0 . .
C19 C18 C17 120.0(4) . .
C17 C18 H18 120.0 . .
C9 C10 C11 116.9(4) . .
C9 C10 C13 121.9(4) . .
C11 C10 C13 121.2(4) . .
C11 C12 H12 119.9 . .
N1 C12 H12 119.9 . .
N1 C12 C11 120.2(4) . .
C18 C17 H17 119.8 . .
C18 C17 C16 120.4(4) . .
C16 C17 H17 119.8 . .
C10 C11 H11 119.5 . .
C12 C11 C10 121.0(4) . .
C12 C11 H11 119.5 . .
C7 C6 H6 120.3 . .
C5 C6 C7 119.4(4) . .
C5 C6 H6 120.3 . .
C15 C16 H16 120.2 . .
C17 C16 C15 119.6(4) . .
C17 C16 H16 120.2 . .
C10 C13 H13A 109.5 . .
C10 C13 H13B 109.5 . .
C10 C13 H13C 109.5 . .
H13A C13 H13B 109.5 . .
H13A C13 H13C 109.5 . .
H13B C13 H13C 109.5 . .
C15 C20 C19 119.7(4) . .
C15 C20 H20 120.1 . .
C19 C20 H20 120.1 . .
C4 C5 C6 120.8(4) . .
C4 C5 H5 119.6 . .
C6 C5 H5 119.6 . .
C26 C27 H27 120.8 . .
C22 C27 C26 118.4(5) . .
C22 C27 H27 120.8 . .
C22 C23 H23 120.4 . .
C24 C23 C22 119.3(5) . .
C24 C23 H23 120.4 . .
C23 C24 H24 119.7 . .
C25 C24 C23 120.7(5) . .
C25 C24 H24 119.7 . .
C26 C25 C24 120.5(5) . .
C26 C25 H25 119.8 . .
C24 C25 H25 119.8 . .
C8 N1 C12 120.4(3) . .
O3 N1 C8 120.8(3) . .
O3 N1 C12 118.8(3) . .
C14 O4 Nd1 92.97(19) . .
C21 O7 Nd1 95.4(2) . .
Nd1 O8 H8A 132(2) . .
Nd1 O8 H8B 120(2) . .
H8A O8 H8B 106(2) . .
C1 O1 Nd1 177.5(3) . .
C21 O6 Nd1 91.1(2) . .
C14 O5 Nd1 93.4(2) . .
N1 O3 Nd1 129.9(2) . .
C1 O2 Nd1 124.7(2) . 3

loop_
_geom_bond_atom_site_label_1
_geom_bond_atom_site_label_2
_geom_bond_distance
_geom_bond_site_symmetry_2
Nd1 C21 2.783(4) .
Nd1 C14 2.781(3) .
Nd1 O4 2.407(2) .
Nd1 O7 2.364(3) .
Nd1 O8 2.336(3) .
Nd1 O1 2.262(2) .
Nd1 O6 2.460(3) .
Nd1 O5 2.404(2) .
Nd1 O3 2.253(2) .
Nd1 O2 2.319(2) 3
C26 H26 0.9300 .
C26 C27 1.440(7) .
C26 C25 1.339(9) .
C21 C22 1.495(5) .
C21 O7 1.262(4) .
C21 O6 1.254(4) .
C14 C15 1.492(4) .
C14 O4 1.272(4) .
C14 O5 1.261(4) .
C1 C2 1.495(5) .
C1 O1 1.246(4) .
C1 O2 1.258(4) .
C2 C7 1.390(5) .
C2 C3 1.387(5) .
C22 C27 1.380(6) .
C22 C23 1.393(5) .
C4 H4 0.9300 .
C4 C3 1.385(5) .
C4 C5 1.373(6) .
C15 C16 1.386(5) .
C15 C20 1.383(5) .
C7 H7 0.9300 .
C7 C6 1.387(5) .
C19 H19 0.9300 .
C19 C18 1.371(6) .
C19 C20 1.391(5) .
C8 H8 0.9300 .
C8 C9 1.363(5) .
C8 N1 1.338(5) .
C3 H3 0.9300 .
C9 H9 0.9300 .
C9 C10 1.375(6) .
C18 H18 0.9300 .
C18 C17 1.380(6) .
C10 C11 1.382(6) .
C10 C13 1.517(6) .
C12 H12 0.9300 .
C12 C11 1.363(6) .
C12 N1 1.342(5) .
C17 H17 0.9300 .
C17 C16 1.382(5) .
C11 H11 0.9300 .
C6 H6 0.9300 .
C6 C5 1.383(6) .
C16 H16 0.9300 .
C13 H13A 0.9600 .
C13 H13B 0.9600 .
C13 H13C 0.9600 .
C20 H20 0.9300 .
C5 H5 0.9300 .
C27 H27 0.9300 .
C23 H23 0.9300 .
C23 C24 1.392(6) .
C24 H24 0.9300 .
C24 C25 1.384(8) .
C25 H25 0.9300 .
N1 O3 1.326(4) .
O8 H8A 0.945(18) .
O8 H8B 0.985(18) .
O2 Nd1 2.319(2) 3

loop_
_geom_hbond_atom_site_label_D
_geom_hbond_atom_site_label_H
_geom_hbond_atom_site_label_A
_geom_hbond_distance_DH
_geom_hbond_distance_HA
_geom_hbond_distance_DA
_geom_hbond_angle_DHA
_geom_hbond_site_symmetry_A
O8 H8A O7 0.945(18) 1.843(19) 2.744(4) 159(3) 3
O8 H8B O4 0.985(18) 1.86(3) 2.736(3) 147(4) 3_655
